data_7703393
loop_
_publ_author_name
'Wang, Yun-Juan'
'Wu, Dong-Fang'
'Gou, Jian'
'Duan, Yao-Yao'
'Li, Ling'
'Chen, Huan-Huan'
'Gao, Hong-Ling'
'Cui, Jian-Zhong'

_publ_section_title
;
 Modulation of the properties of dinuclear lanthanide complexes through
 utilizing different \b-diketonate co-ligands: near-infrared luminescence
 and magnetization dynamics.
;
_journal_issue 9
_journal_name_full 'Dalton transactions (Cambridge, England : 2003)'
_journal_page_first 2850
_journal_page_last 2861
_journal_paper_doi 10.1039/c9dt04093e
_journal_volume 49
_journal_year 2020
_chemical_formula_sum 'C40 H46 Er2 N8 O10'
_chemical_formula_weight 1133.37
_space_group_crystal_system triclinic
_space_group_IT_number 2
_space_group_name_Hall '-P 1'
_space_group_name_H-M_alt 'P -1'
_atom_sites_solution_hydrogens geom
_audit_creation_method SHELXL-2018/3
_audit_update_record
;
2019-07-11 deposited with the CCDC.	2020-01-29 downloaded from the CCDC.
;
_cell_angle_alpha 85.25(3)
_cell_angle_beta 68.20(3)
_cell_angle_gamma 67.24(3)
_cell_formula_units_Z 1
_cell_length_a 9.4070(19)
_cell_length_b 11.300(2)
_cell_length_c 11.706(2)
_cell_measurement_reflns_used 3924
_cell_measurement_temperature 113(2)
_cell_measurement_theta_max 27.8944
_cell_measurement_theta_min 2.6165
_cell_volume 1062.7(5)
_computing_cell_refinement crystalclear
_computing_data_collection crystalclear
_computing_data_reduction crystalclear
_computing_molecular_graphics 'Bruker SHELXTL'
_computing_publication_material 'Bruker SHELXTL'
_computing_structure_refinement 'SHELXL-97 (Sheldrick, 1997)'
_computing_structure_solution 'SHELXS-97 (Sheldrick, 1990)'
_diffrn_ambient_temperature 113(2)
_diffrn_measured_fraction_theta_full 0.993
_diffrn_measured_fraction_theta_max 0.990
_diffrn_measurement_device_type 'rigaku saturn'
_diffrn_measurement_method '\w scans'
_diffrn_radiation_type MoK\a
_diffrn_radiation_wavelength 0.71073
_diffrn_reflns_av_R_equivalents 0.0412
_diffrn_reflns_av_unetI/netI 0.0563
_diffrn_reflns_Laue_measured_fraction_full 0.993
_diffrn_reflns_Laue_measured_fraction_max 0.990
_diffrn_reflns_limit_h_max 11
_diffrn_reflns_limit_h_min -12
_diffrn_reflns_limit_k_max 14
_diffrn_reflns_limit_k_min -14
_diffrn_reflns_limit_l_max 15
_diffrn_reflns_limit_l_min -15
_diffrn_reflns_number 12448
_diffrn_reflns_point_group_measured_fraction_full 0.993
_diffrn_reflns_point_group_measured_fraction_max 0.990
_diffrn_reflns_theta_full 25.242
_diffrn_reflns_theta_max 27.843
_diffrn_reflns_theta_min 2.532
_diffrn_standards_decay_% 0
_diffrn_standards_interval_count 0
_diffrn_standards_interval_time 0
_diffrn_standards_number 0
_exptl_absorpt_coefficient_mu 3.987
_exptl_absorpt_correction_T_max 1
_exptl_absorpt_correction_T_min 0.6767
_exptl_absorpt_correction_type multi-scan
_exptl_absorpt_process_details crystalclear
_exptl_crystal_colour yellow
_exptl_crystal_density_diffrn 1.771
_exptl_crystal_description block
_exptl_crystal_F_000 558
_exptl_crystal_size_max 0.200
_exptl_crystal_size_mid 0.180
_exptl_crystal_size_min 0.120
_refine_diff_density_max 0.972
_refine_diff_density_min -1.659
_refine_diff_density_rms 0.141
_refine_ls_extinction_method none
_refine_ls_goodness_of_fit_ref 1.002
_refine_ls_hydrogen_treatment constr
_refine_ls_matrix_type full
_refine_ls_number_parameters 275
_refine_ls_number_reflns 5000
_refine_ls_number_restraints 0
_refine_ls_restrained_S_all 1.002
_refine_ls_R_factor_all 0.0277
_refine_ls_R_factor_gt 0.0257
_refine_ls_shift/su_max 0.001
_refine_ls_shift/su_mean 0.000
_refine_ls_structure_factor_coef Fsqd
_refine_ls_weighting_details 'w=1/[\s^2^(Fo^2^)+(0.0335P)^2^+0.2619P] where P=(Fo^2^+2Fc^2^)/3'
_refine_ls_weighting_scheme calc
_refine_ls_wR_factor_gt 0.0653
_refine_ls_wR_factor_ref 0.0709
_reflns_Friedel_coverage 0.000
_reflns_number_gt 4556
_reflns_number_total 5000
_reflns_threshold_expression 'I > 2\s(I)'
_cod_data_source_file c9dt04093e2.cif
_cod_data_source_block shelxl_CCDC1
_cod_depositor_comments
;
The following automatic conversions were performed:

data item '_exptl_absorpt_correction_type' value 'MULTI-SCAN' was
changed to 'multi-scan' in accordance with the
/home/data/users/saulius/crontab/automatic-downloads/rss-feeds/RSC/lib/dictionaries/cif_core.dic
dictionary named 'cif_core.dic' version 2.4.2 last updated on
2011-04-26.

Automatic conversion script
Id: cif_fix_values 7556 2019-12-06 15:28:31Z antanas 

 Adding full bibliography for 7703389--7703398.cif.
;
_cod_database_code 7703393
_shelx_shelxl_version_number 2018/3
_shelx_space_group_comment
;
The symmetry employed for this shelxl refinement is uniquely defined
by the following loop, which should always be used as a source of
symmetry information in preference to the above space-group names.
They are only intended as comments.
;
_shelx_estimated_absorpt_t_min 0.503
_shelx_estimated_absorpt_t_max 0.646

loop_
_space_group_symop_operation_xyz
'x, y, z'
'-x, -y, -z'

loop_
_atom_site_label
_atom_site_type_symbol
_atom_site_fract_x
_atom_site_fract_y
_atom_site_fract_z
_atom_site_U_iso_or_equiv
_atom_site_adp_type
_atom_site_occupancy
_atom_site_site_symmetry_order
_atom_site_calc_flag
_atom_site_refinement_flags_posn
_atom_site_refinement_flags_adp
Er1 Er 0.09126(2) 0.63175(2) 0.43518(2) 0.01028(6) Uani 1 1 d . .
O1 O -0.0554(3) 0.5131(2) 0.4108(2) 0.0128(5) Uani 1 1 d . .
O2 O 0.0285(3) 0.8366(2) 0.4017(2) 0.0164(5) Uani 1 1 d . .
O3 O 0.3427(3) 0.6528(2) 0.3519(2) 0.0183(5) Uani 1 1 d . .
O4 O 0.2861(3) 0.4441(2) 0.3168(2) 0.0143(5) Uani 1 1 d . .
O5 O -0.1838(3) 0.7404(2) 0.5817(2) 0.0153(5) Uani 1 1 d . .
H5 H -0.207504 0.709781 0.661948 0.018 Uiso 1 1 calc R U
N1 N -0.1489(4) 0.3308(3) 0.3803(3) 0.0145(6) Uani 1 1 d . .
N2 N -0.1535(4) 0.2722(3) 0.1549(3) 0.0202(7) Uani 1 1 d . .
N3 N -0.0073(4) 0.5668(3) 0.2073(3) 0.0143(6) Uani 1 1 d . .
N4 N 0.0356(4) 0.6586(3) 0.2465(3) 0.0123(6) Uani 1 1 d . .
C1 C -0.1976(5) 0.2389(3) 0.3668(3) 0.0175(7) Uani 1 1 d . .
H1 H -0.231178 0.191636 0.435524 0.021 Uiso 1 1 calc R U
C2 C -0.2007(5) 0.2101(3) 0.2559(3) 0.0185(7) Uani 1 1 d . .
H2 H -0.237524 0.144110 0.250777 0.022 Uiso 1 1 calc R U
C3 C -0.1069(5) 0.3642(3) 0.1692(3) 0.0177(7) Uani 1 1 d . .
H3 H -0.074078 0.411717 0.100501 0.021 Uiso 1 1 calc R U
C4 C -0.1036(4) 0.3949(3) 0.2809(3) 0.0114(6) Uani 1 1 d . .
C5 C -0.0507(4) 0.4989(3) 0.2999(3) 0.0103(6) Uani 1 1 d . .
C6 C 0.0624(4) 0.7404(3) 0.1637(3) 0.0139(7) Uani 1 1 d . .
H6 H 0.053326 0.730277 0.087262 0.017 Uiso 1 1 calc R U
C7 C 0.1054(4) 0.8464(3) 0.1822(3) 0.0139(7) Uani 1 1 d . .
C8 C 0.1631(4) 0.9099(3) 0.0776(3) 0.0174(7) Uani 1 1 d . .
H8 H 0.167695 0.884329 0.000618 0.021 Uiso 1 1 calc R U
C9 C 0.2133(4) 1.0078(3) 0.0830(3) 0.0170(7) Uani 1 1 d . .
C10 C 0.2026(4) 1.0457(3) 0.1975(3) 0.0176(7) Uani 1 1 d . .
H10 H 0.239356 1.111594 0.202926 0.021 Uiso 1 1 calc R U
C11 C 0.1388(4) 0.9882(3) 0.3039(3) 0.0163(7) Uani 1 1 d . .
H11 H 0.129577 1.018327 0.380801 0.020 Uiso 1 1 calc R U
C12 C 0.0876(4) 0.8871(3) 0.3011(3) 0.0147(7) Uani 1 1 d . .
C13 C 0.2802(5) 1.0724(4) -0.0312(3) 0.0234(8) Uani 1 1 d . .
H13A H 0.398113 1.051976 -0.050230 0.035 Uiso 1 1 calc R U
H13B H 0.219066 1.165777 -0.016629 0.035 Uiso 1 1 calc R U
H13C H 0.266721 1.041347 -0.100736 0.035 Uiso 1 1 calc R U
C14 C 0.5641(5) 0.6959(4) 0.1979(4) 0.0293(9) Uani 1 1 d . .
H14A H 0.502297 0.777783 0.171452 0.044 Uiso 1 1 calc R U
H14B H 0.663864 0.647205 0.127830 0.044 Uiso 1 1 calc R U
H14C H 0.596061 0.712623 0.263751 0.044 Uiso 1 1 calc R U
C15 C 0.4568(4) 0.6193(4) 0.2451(3) 0.0196(7) Uani 1 1 d . .
C16 C 0.4825(5) 0.5139(4) 0.1715(3) 0.0212(8) Uani 1 1 d . .
H16 H 0.560846 0.500087 0.089263 0.025 Uiso 1 1 calc R U
C17 C 0.4033(4) 0.4309(3) 0.2099(3) 0.0181(7) Uani 1 1 d . .
C18 C 0.4489(5) 0.3143(4) 0.1293(4) 0.0295(9) Uani 1 1 d . .
H18A H 0.487344 0.236209 0.171006 0.044 Uiso 1 1 calc R U
H18B H 0.537426 0.312078 0.050662 0.044 Uiso 1 1 calc R U
H18C H 0.351370 0.318820 0.113948 0.044 Uiso 1 1 calc R U
C19 C -0.3176(5) 0.8469(3) 0.5620(4) 0.0213(8) Uani 1 1 d . .
H19A H -0.276616 0.914175 0.522052 0.026 Uiso 1 1 calc R U
H19B H -0.406981 0.884568 0.642729 0.026 Uiso 1 1 calc R U
C20 C -0.3866(6) 0.8060(4) 0.4831(5) 0.0390(11) Uani 1 1 d . .
H20A H -0.304005 0.782227 0.398928 0.058 Uiso 1 1 calc R U
H20B H -0.487077 0.877163 0.481932 0.058 Uiso 1 1 calc R U
H20C H -0.413826 0.731792 0.516734 0.058 Uiso 1 1 calc R U

loop_
_atom_site_aniso_label
_atom_site_aniso_U_11
_atom_site_aniso_U_22
_atom_site_aniso_U_33
_atom_site_aniso_U_23
_atom_site_aniso_U_13
_atom_site_aniso_U_12
Er1 0.01432(10) 0.01238(9) 0.00595(9) -0.00203(6) -0.00333(7) -0.00683(7)
O1 0.0184(12) 0.0138(11) 0.0082(11) -0.0018(9) -0.0069(10) -0.0060(10)
O2 0.0254(14) 0.0128(11) 0.0097(12) -0.0030(9) -0.0046(10) -0.0071(10)
O3 0.0180(13) 0.0253(13) 0.0134(12) 0.0002(10) -0.0003(10) -0.0150(11)
O4 0.0145(12) 0.0145(11) 0.0101(11) 0.0002(9) 0.0016(10) -0.0075(10)
O5 0.0140(12) 0.0152(11) 0.0130(12) -0.0016(9) -0.0032(10) -0.0032(10)
N1 0.0175(15) 0.0127(13) 0.0157(15) -0.0035(11) -0.0096(12) -0.0040(12)
N2 0.0293(18) 0.0211(15) 0.0168(16) -0.0029(12) -0.0120(14) -0.0123(14)
N3 0.0227(16) 0.0145(13) 0.0133(15) -0.0009(11) -0.0108(12) -0.0105(12)
N4 0.0170(15) 0.0128(13) 0.0105(14) -0.0012(11) -0.0046(12) -0.0094(12)
C1 0.0222(19) 0.0197(17) 0.0160(18) 0.0029(14) -0.0058(15) -0.0151(15)
C2 0.0232(19) 0.0205(17) 0.0190(18) 0.0006(14) -0.0063(15) -0.0171(15)
C3 0.0256(19) 0.0172(16) 0.0147(17) -0.0020(13) -0.0129(15) -0.0069(15)
C4 0.0119(16) 0.0122(15) 0.0103(16) -0.0033(12) -0.0040(13) -0.0039(13)
C5 0.0113(15) 0.0141(15) 0.0063(15) -0.0030(12) -0.0022(12) -0.0060(13)
C6 0.0178(18) 0.0163(16) 0.0096(16) -0.0009(13) -0.0035(14) -0.0097(14)
C7 0.0170(17) 0.0116(15) 0.0134(17) -0.0019(12) -0.0076(14) -0.0034(13)
C8 0.0201(18) 0.0147(16) 0.0167(18) -0.0036(13) -0.0099(15) -0.0021(14)
C9 0.0166(17) 0.0139(16) 0.0174(18) 0.0057(13) -0.0014(15) -0.0085(14)
C10 0.0205(18) 0.0169(16) 0.0173(18) 0.0024(14) -0.0041(15) -0.0122(15)
C11 0.0215(19) 0.0161(16) 0.0142(17) -0.0009(13) -0.0056(15) -0.0107(15)
C12 0.0184(17) 0.0109(15) 0.0132(17) -0.0028(12) -0.0089(14) -0.0003(13)
C13 0.029(2) 0.027(2) 0.0160(19) 0.0069(15) -0.0003(16) -0.0217(17)
C14 0.024(2) 0.034(2) 0.032(2) -0.0018(18) -0.0064(18) -0.0165(18)
C15 0.0179(18) 0.0231(18) 0.0197(19) 0.0040(15) -0.0102(15) -0.0072(15)
C16 0.0179(18) 0.0240(19) 0.0160(18) -0.0033(14) -0.0045(15) -0.0030(15)
C17 0.0154(17) 0.0181(17) 0.0169(18) -0.0035(14) -0.0074(14) -0.0002(14)
C18 0.031(2) 0.023(2) 0.026(2) -0.0132(16) -0.0040(18) -0.0040(17)
C19 0.0190(19) 0.0151(17) 0.025(2) -0.0018(14) -0.0048(16) -0.0037(15)
C20 0.033(2) 0.028(2) 0.060(3) -0.008(2) -0.034(2) 0.0021(19)

loop_
_atom_type_symbol
_atom_type_description
_atom_type_scat_dispersion_real
_atom_type_scat_dispersion_imag
_atom_type_scat_source
C C 0.0033 0.0016 'International Tables Vol C Tables 4.2.6.8 and 6.1.1.4'
H H 0.0000 0.0000 'International Tables Vol C Tables 4.2.6.8 and 6.1.1.4'
Er Er -0.2586 4.9576 'International Tables Vol C Tables 4.2.6.8 and 6.1.1.4'
N N 0.0061 0.0033 'International Tables Vol C Tables 4.2.6.8 and 6.1.1.4'
O O 0.0106 0.0060 'International Tables Vol C Tables 4.2.6.8 and 6.1.1.4'

loop_
_geom_angle_atom_site_label_1
_geom_angle_atom_site_label_2
_geom_angle_atom_site_label_3
_geom_angle
_geom_angle_site_symmetry_1
_geom_angle_site_symmetry_3
O2 Er1 O3 75.36(10) . .
O2 Er1 O4 133.13(9) . .
O3 Er1 O4 71.70(9) . .
O2 Er1 O1 143.90(8) . 2_566
O3 Er1 O1 118.76(9) . 2_566
O4 Er1 O1 82.18(8) . 2_566
O2 Er1 O1 123.40(9) . .
O3 Er1 O1 142.55(8) . .
O4 Er1 O1 72.88(8) . .
O1 Er1 O1 67.24(9) 2_566 .
O2 Er1 O5 74.71(9) . .
O3 Er1 O5 140.29(8) . .
O4 Er1 O5 147.33(8) . .
O1 Er1 O5 75.22(9) 2_566 .
O1 Er1 O5 76.72(8) . .
O2 Er1 N4 74.00(9) . .
O3 Er1 N4 96.20(9) . .
O4 Er1 N4 77.41(9) . .
O1 Er1 N4 131.00(8) 2_566 .
O1 Er1 N4 64.29(8) . .
O5 Er1 N4 99.98(9) . .
O2 Er1 N1 89.50(9) . 2_566
O3 Er1 N1 75.75(9) . 2_566
O4 Er1 N1 113.00(9) . 2_566
O1 Er1 N1 65.23(9) 2_566 2_566
O1 Er1 N1 130.43(9) . 2_566
O5 Er1 N1 78.49(9) . 2_566
N4 Er1 N1 163.12(9) . 2_566
O2 Er1 Er1 144.63(7) . 2_566
O3 Er1 Er1 139.99(7) . 2_566
O4 Er1 Er1 75.01(6) . 2_566
O1 Er1 Er1 33.68(5) 2_566 2_566
O1 Er1 Er1 33.56(5) . 2_566
O5 Er1 Er1 73.08(6) . 2_566
N4 Er1 Er1 97.61(7) . 2_566
N1 Er1 Er1 97.98(7) 2_566 2_566
C5 O1 Er1 124.9(2) . 2_566
C5 O1 Er1 117.0(2) . .
Er1 O1 Er1 112.75(9) 2_566 .
C12 O2 Er1 128.2(2) . .
C15 O3 Er1 131.4(2) . .
C17 O4 Er1 128.7(2) . .
C19 O5 Er1 127.5(2) . .
C19 O5 H5 116.2 . .
Er1 O5 H5 116.2 . .
C1 N1 C4 116.7(3) . .
C1 N1 Er1 124.9(2) . 2_566
C4 N1 Er1 117.6(2) . 2_566
C3 N2 C2 115.6(3) . .
C5 N3 N4 108.7(3) . .
C6 N4 N3 112.7(3) . .
C6 N4 Er1 127.3(2) . .
N3 N4 Er1 119.28(19) . .
N1 C1 C2 121.8(3) . .
N1 C1 H1 119.1 . .
C2 C1 H1 119.1 . .
N2 C2 C1 122.2(3) . .
N2 C2 H2 118.9 . .
C1 C2 H2 118.9 . .
N2 C3 C4 122.8(3) . .
N2 C3 H3 118.6 . .
C4 C3 H3 118.6 . .
N1 C4 C3 120.8(3) . .
N1 C4 C5 115.2(3) . .
C3 C4 C5 124.0(3) . .
O1 C5 N3 126.3(3) . .
O1 C5 C4 115.2(3) . .
N3 C5 C4 118.6(3) . .
N4 C6 C7 123.6(3) . .
N4 C6 H6 118.2 . .
C7 C6 H6 118.2 . .
C8 C7 C12 120.6(3) . .
C8 C7 C6 117.0(3) . .
C12 C7 C6 122.4(3) . .
C9 C8 C7 122.1(3) . .
C9 C8 H8 118.9 . .
C7 C8 H8 118.9 . .
C8 C9 C10 118.0(3) . .
C8 C9 C13 121.5(3) . .
C10 C9 C13 120.5(3) . .
C11 C10 C9 121.1(3) . .
C11 C10 H10 119.4 . .
C9 C10 H10 119.4 . .
C10 C11 C12 122.1(3) . .
C10 C11 H11 119.0 . .
C12 C11 H11 119.0 . .
O2 C12 C11 120.3(3) . .
O2 C12 C7 123.7(3) . .
C11 C12 C7 116.0(3) . .
C9 C13 H13A 109.5 . .
C9 C13 H13B 109.5 . .
H13A C13 H13B 109.5 . .
C9 C13 H13C 109.5 . .
H13A C13 H13C 109.5 . .
H13B C13 H13C 109.5 . .
C15 C14 H14A 109.5 . .
C15 C14 H14B 109.5 . .
H14A C14 H14B 109.5 . .
C15 C14 H14C 109.5 . .
H14A C14 H14C 109.5 . .
H14B C14 H14C 109.5 . .
O3 C15 C16 121.8(3) . .
O3 C15 C14 117.9(3) . .
C16 C15 C14 120.3(3) . .
C17 C16 C15 124.9(3) . .
C17 C16 H16 117.6 . .
C15 C16 H16 117.6 . .
O4 C17 C16 123.6(3) . .
O4 C17 C18 114.9(3) . .
C16 C17 C18 121.4(3) . .
C17 C18 H18A 109.5 . .
C17 C18 H18B 109.5 . .
H18A C18 H18B 109.5 . .
C17 C18 H18C 109.5 . .
H18A C18 H18C 109.5 . .
H18B C18 H18C 109.5 . .
O5 C19 C20 111.8(3) . .
O5 C19 H19A 109.3 . .
C20 C19 H19A 109.3 . .
O5 C19 H19B 109.3 . .
C20 C19 H19B 109.3 . .
H19A C19 H19B 107.9 . .
C19 C20 H20A 109.5 . .
C19 C20 H20B 109.5 . .
H20A C20 H20B 109.5 . .
C19 C20 H20C 109.5 . .
H20A C20 H20C 109.5 . .
H20B C20 H20C 109.5 . .

loop_
_geom_bond_atom_site_label_1
_geom_bond_atom_site_label_2
_geom_bond_distance
_geom_bond_site_symmetry_2
Er1 O2 2.196(2) .
Er1 O3 2.299(2) .
Er1 O4 2.317(3) .
Er1 O1 2.352(2) 2_566
Er1 O1 2.359(2) .
Er1 O5 2.395(3) .
Er1 N4 2.423(3) .
Er1 N1 2.517(3) 2_566
Er1 Er1 3.9228(11) 2_566
O1 C5 1.304(4) .
O2 C12 1.292(4) .
O3 C15 1.275(4) .
O4 C17 1.297(4) .
O5 C19 1.443(4) .
O5 H5 0.9500 .
N1 C1 1.328(4) .
N1 C4 1.338(4) .
N2 C3 1.319(4) .
N2 C2 1.343(4) .
N3 C5 1.307(4) .
N3 N4 1.411(4) .
N4 C6 1.307(4) .
C1 C2 1.377(5) .
C1 H1 0.9500 .
C2 H2 0.9500 .
C3 C4 1.394(4) .
C3 H3 0.9500 .
C4 C5 1.503(4) .
C6 C7 1.459(4) .
C6 H6 0.9500 .
C7 C8 1.404(5) .
C7 C12 1.432(4) .
C8 C9 1.375(5) .
C8 H8 0.9500 .
C9 C10 1.396(5) .
C9 C13 1.511(5) .
C10 C11 1.395(5) .
C10 H10 0.9500 .
C11 C12 1.408(5) .
C11 H11 0.9500 .
C13 H13A 0.9800 .
C13 H13B 0.9800 .
C13 H13C 0.9800 .
C14 C15 1.501(5) .
C14 H14A 0.9800 .
C14 H14B 0.9800 .
C14 H14C 0.9800 .
C15 C16 1.418(5) .
C16 C17 1.363(5) .
C16 H16 0.9500 .
C17 C18 1.510(5) .
C18 H18A 0.9800 .
C18 H18B 0.9800 .
C18 H18C 0.9800 .
C19 C20 1.495(5) .
C19 H19A 0.9900 .
C19 H19B 0.9900 .
C20 H20A 0.9800 .
C20 H20B 0.9800 .
C20 H20C 0.9800 .

loop_
_geom_torsion_atom_site_label_1
_geom_torsion_atom_site_label_2
_geom_torsion_atom_site_label_3
_geom_torsion_atom_site_label_4
_geom_torsion
_geom_torsion_site_symmetry_1
C5 N3 N4 C6 -172.6(3) .
C5 N3 N4 Er1 16.3(3) .
C4 N1 C1 C2 0.3(5) .
Er1 N1 C1 C2 -169.1(3) 2_566
C3 N2 C2 C1 -1.2(5) .
N1 C1 C2 N2 0.6(6) .
C2 N2 C3 C4 1.0(5) .
C1 N1 C4 C3 -0.6(5) .
Er1 N1 C4 C3 169.7(2) 2_566
C1 N1 C4 C5 179.5(3) .
Er1 N1 C4 C5 -10.3(4) 2_566
N2 C3 C4 N1 -0.1(5) .
N2 C3 C4 C5 179.8(3) .
Er1 O1 C5 N3 -169.3(3) 2_566
Er1 O1 C5 N3 -17.1(4) .
Er1 O1 C5 C4 11.6(4) 2_566
Er1 O1 C5 C4 163.8(2) .
N4 N3 C5 O1 0.5(5) .
N4 N3 C5 C4 179.5(3) .
N1 C4 C5 O1 0.2(4) .
C3 C4 C5 O1 -179.8(3) .
N1 C4 C5 N3 -179.0(3) .
C3 C4 C5 N3 1.1(5) .
N3 N4 C6 C7 178.7(3) .
Er1 N4 C6 C7 -11.1(5) .
N4 C6 C7 C8 167.4(3) .
N4 C6 C7 C12 -13.7(5) .
C12 C7 C8 C9 3.6(5) .
C6 C7 C8 C9 -177.5(3) .
C7 C8 C9 C10 -1.2(5) .
C7 C8 C9 C13 178.1(3) .
C8 C9 C10 C11 -1.7(5) .
C13 C9 C10 C11 179.0(3) .
C9 C10 C11 C12 2.2(6) .
Er1 O2 C12 C11 -133.5(3) .
Er1 O2 C12 C7 46.7(5) .
C10 C11 C12 O2 -179.7(3) .
C10 C11 C12 C7 0.1(5) .
C8 C7 C12 O2 176.9(3) .
C6 C7 C12 O2 -2.0(5) .
C8 C7 C12 C11 -3.0(5) .
C6 C7 C12 C11 178.2(3) .
Er1 O3 C15 C16 -27.8(5) .
Er1 O3 C15 C14 151.8(3) .
O3 C15 C16 C17 -7.1(6) .
C14 C15 C16 C17 173.3(4) .
Er1 O4 C17 C16 31.1(5) .
Er1 O4 C17 C18 -149.5(3) .
C15 C16 C17 O4 4.7(6) .
C15 C16 C17 C18 -174.6(4) .
Er1 O5 C19 C20 72.1(4) .
